data_4002852
loop_
_publ_author_name
'Zhao, Jing'
'Islam, Saiful M.'
'Hao, Shiqiang'
'Tan, Gangjian'
'Su, Xianli'
'Chen, Haijie'
'Lin, Wenwen'
'Li, Rukang'
'Wolverton, Chris'
'Kanatzidis, Mercouri G.'

_publ_section_title
;
 Semiconducting Pavonites CdMBi4Se8 (M = Sn and Pb) and Their
 Thermoelectric Properties
;
_journal_issue 19
_journal_name_full 'Chemistry of Materials'
_journal_page_first 8494
_journal_paper_doi 10.1021/acs.chemmater.7b03328
_journal_volume 29
_journal_year 2017
_chemical_formula_moiety '0.5(Bi7.96 Cd2.04 Se16 Sn2)'
_chemical_formula_sum 'Bi4 Cd Se8 Sn'
_chemical_formula_weight 1698.69
_space_group_crystal_system monoclinic
_space_group_IT_number 12
_space_group_name_Hall '-C 2y'
_space_group_name_H-M_alt 'C 1 2/m 1'
_symmetry_space_group_name_Hall '-C 2y'
_symmetry_space_group_name_H-M 'C 1 2/m 1'
_atom_sites_solution_primary direct
_audit_creation_date 2017-03-17
_audit_creation_method
;
Olex2 1.2
(compiled 2017.01.04 svn.r3372 for OlexSys, GUI svn.r5289)
;
_cell_angle_alpha 90
_cell_angle_beta 115.51
_cell_angle_gamma 90
_cell_formula_units_Z 2
_cell_length_a 13.679
_cell_length_b 4.153
_cell_length_c 15.127
_cell_measurement_reflns_used 3787
_cell_measurement_temperature 293(2)
_cell_measurement_theta_max 29.61
_cell_measurement_theta_min 2.98
_cell_volume 775.570
_computing_molecular_graphics 'Olex2 (Dolomanov et al., 2009)'
_computing_publication_material 'Olex2 (Dolomanov et al., 2009)'
_computing_structure_refinement 'XL (Sheldrick, 2008)'
_computing_structure_solution 'XS (Sheldrick, 2008)'
_diffrn_ambient_temperature 293(2)
_diffrn_measured_fraction_theta_full 0.984
_diffrn_measured_fraction_theta_max 0.963
_diffrn_measurement_device_type 'STOE IPDS 2'
_diffrn_measurement_method 'rotation method'
_diffrn_radiation_type MoK\a
_diffrn_radiation_wavelength 0.71069
_diffrn_reflns_av_R_equivalents 0.0370
_diffrn_reflns_av_unetI/netI 0.0312
_diffrn_reflns_Laue_measured_fraction_full 0.984
_diffrn_reflns_Laue_measured_fraction_max 0.963
_diffrn_reflns_limit_h_max 18
_diffrn_reflns_limit_h_min -18
_diffrn_reflns_limit_k_max 5
_diffrn_reflns_limit_k_min -5
_diffrn_reflns_limit_l_max 20
_diffrn_reflns_limit_l_min -17
_diffrn_reflns_number 3759
_diffrn_reflns_point_group_measured_fraction_full 0.984
_diffrn_reflns_point_group_measured_fraction_max 0.963
_diffrn_reflns_theta_full 25.240
_diffrn_reflns_theta_max 29.144
_diffrn_reflns_theta_min 2.979
_exptl_absorpt_coefficient_mu 66.888
_exptl_absorpt_correction_T_max 0.3107
_exptl_absorpt_correction_T_min 0.0967
_exptl_absorpt_correction_type integration
_exptl_crystal_colour black
_exptl_crystal_density_diffrn 7.274
_exptl_crystal_description cube
_exptl_crystal_F_000 1404
_exptl_crystal_size_max 0.347
_exptl_crystal_size_mid 0.07
_exptl_crystal_size_min 0.054
_refine_diff_density_max 1.629
_refine_diff_density_min -1.859
_refine_diff_density_rms 0.306
_refine_ls_extinction_coef 0.00063(6)
_refine_ls_extinction_expression Fc^*^=kFc[1+0.001xFc^2^\l^3^/sin(2\q)]^-1/4^
_refine_ls_extinction_method 'SHELXL-2014/7 (Sheldrick 2014'
_refine_ls_goodness_of_fit_ref 1.086
_refine_ls_hydrogen_treatment undef
_refine_ls_matrix_type full
_refine_ls_number_parameters 48
_refine_ls_number_reflns 1142
_refine_ls_number_restraints 0
_refine_ls_restrained_S_all 1.086
_refine_ls_R_factor_all 0.0433
_refine_ls_R_factor_gt 0.0312
_refine_ls_shift/su_max 0.000
_refine_ls_shift/su_mean 0.000
_refine_ls_structure_factor_coef Fsqd
_refine_ls_weighting_details 'w=1/[\s^2^(Fo^2^)+(0.0227P)^2^+14.0018P] where P=(Fo^2^+2Fc^2^)/3'
_refine_ls_weighting_scheme calc
_refine_ls_wR_factor_gt 0.0580
_refine_ls_wR_factor_ref 0.0609
_reflns_Friedel_coverage 0.000
_reflns_number_gt 952
_reflns_number_total 1142
_reflns_threshold_expression 'I > 2\s(I)'
_cod_data_source_file cm7b03328_si_003.cif
_cod_data_source_block PbSnBi4Se8
_cod_depositor_comments 'Adding full bibliography for 4002852--4002853.cif.'
_cod_original_cell_volume 775.5
_cod_database_code 4002852
_shelx_shelxl_version_number 2014/7
_shelx_space_group_comment
;
The symmetry employed for this shelxl refinement is uniquely defined
by the following loop, which should always be used as a source of
symmetry information in preference to the above space-group names.
They are only intended as comments.
;
_olex2_refinement_description
;
1. Shared sites
{Bi2, Cd2}
{Bi3, Cd3}
{Bi1, Cd0A}
2. Uiso/Uaniso restraints and constraints
Uanis(Bi2) = Uanis(Cd2)
Uanis(Bi3) = Uanis(Cd3)
Uanis(Bi1) = Uanis(Cd0A)
3. Others
 Sof(Cd2)=0.5*(1-FVAR(2))
 Sof(Bi2)=0.5*FVAR(2)
 Sof(Cd3)=0.5*(1-FVAR(3))
 Sof(Bi3)=0.5*FVAR(3)
 Fixed Sof: Bi1(0.195) Cd0A(0.055)
;
_olex2_submission_special_instructions 'No special instructions were received'

loop_
_space_group_symop_operation_xyz
'x, y, z'
'-x, y, -z'
'x+1/2, y+1/2, z'
'-x+1/2, y+1/2, -z'
'-x, -y, -z'
'x, -y, z'
'-x+1/2, -y+1/2, -z'
'x+1/2, -y+1/2, z'

loop_
_atom_site_label
_atom_site_type_symbol
_atom_site_fract_x
_atom_site_fract_y
_atom_site_fract_z
_atom_site_U_iso_or_equiv
_atom_site_adp_type
_atom_site_occupancy
_atom_site_site_symmetry_order
_atom_site_calc_flag
_atom_site_refinement_flags_posn
_atom_site_refinement_flags_adp
_atom_site_refinement_flags_occupancy
Bi1 Bi 0.5000 0.0000 0.5000 0.0211(2) Uani 0.78 4 d S T P
Cd0A Cd 0.5000 0.0000 0.5000 0.0211(2) Uani 0.22 4 d S T P
Bi2 Bi 0.65097(4) -0.5000 0.36454(4) 0.0227(2) Uani 0.811(8) 2 d S T P
Cd2 Cd 0.65097(4) -0.5000 0.36454(4) 0.0227(2) Uani 0.189(8) 2 d S T P
Bi3 Bi 0.78482(5) -1.0000 0.13932(4) 0.0323(3) Uani 0.788(9) 2 d S T P
Cd3 Cd 0.78482(5) -1.0000 0.13932(4) 0.0323(3) Uani 0.212(9) 2 d S T P
Sn1 Sn 0.5000 -0.5000 0.0000 0.0294(3) Uani 1 4 d S T P
Se1 Se 0.66623(9) -0.5000 0.56835(8) 0.0188(3) Uani 1 2 d S T P
Se2 Se 0.62172(9) -1.0000 -0.04404(8) 0.0189(3) Uani 1 2 d S T P
Se3 Se 0.49544(9) 0.0000 0.30448(8) 0.0197(3) Uani 1 2 d S T P
Se4 Se 0.66597(11) -0.5000 0.17882(9) 0.0259(3) Uani 1 2 d S T P

loop_
_atom_site_aniso_label
_atom_site_aniso_U_11
_atom_site_aniso_U_22
_atom_site_aniso_U_33
_atom_site_aniso_U_23
_atom_site_aniso_U_13
_atom_site_aniso_U_12
Bi1 0.0184(4) 0.0169(4) 0.0279(4) 0.000 0.0099(3) 0.000
Cd0A 0.0184(4) 0.0169(4) 0.0279(4) 0.000 0.0099(3) 0.000
Bi2 0.0200(3) 0.0187(4) 0.0274(3) 0.000 0.0082(2) 0.000
Cd2 0.0200(3) 0.0187(4) 0.0274(3) 0.000 0.0082(2) 0.000
Bi3 0.0277(3) 0.0291(4) 0.0315(3) 0.000 0.0046(2) 0.000
Cd3 0.0277(3) 0.0291(4) 0.0315(3) 0.000 0.0046(2) 0.000
Sn1 0.0236(6) 0.0281(8) 0.0328(6) 0.000 0.0086(5) 0.000
Se1 0.0145(5) 0.0157(7) 0.0241(5) 0.000 0.0063(4) 0.000
Se2 0.0187(5) 0.0183(7) 0.0199(5) 0.000 0.0085(4) 0.000
Se3 0.0161(5) 0.0194(7) 0.0203(5) 0.000 0.0047(4) 0.000
Se4 0.0359(7) 0.0212(8) 0.0292(6) 0.000 0.0222(5) 0.000

loop_
_atom_type_symbol
_atom_type_description
_atom_type_scat_dispersion_real
_atom_type_scat_dispersion_imag
_atom_type_scat_source
Bi Bi -4.1077 10.2566 'International Tables Vol C Tables 4.2.6.8 and 6.1.1.4'
Cd Cd -0.8075 1.2024 'International Tables Vol C Tables 4.2.6.8 and 6.1.1.4'
Se Se -0.0929 2.2259 'International Tables Vol C Tables 4.2.6.8 and 6.1.1.4'
Sn Sn -0.6537 1.4246 'International Tables Vol C Tables 4.2.6.8 and 6.1.1.4'

loop_
_geom_angle_atom_site_label_1
_geom_angle_atom_site_label_2
_geom_angle_atom_site_label_3
_geom_angle
_geom_angle_site_symmetry_1
_geom_angle_site_symmetry_3
Se1 Bi1 Se1 180.00(4) 5_646 1_565
Se1 Bi1 Se1 90.65(3) 1_565 .
Se1 Bi1 Se1 89.35(3) 5_646 .
Se1 Bi1 Se1 90.65(3) 5_646 5_656
Se1 Bi1 Se1 89.35(3) 1_565 5_656
Se1 Bi1 Se1 180.0 5_656 .
Se1 Bi1 Se3 88.15(3) . 5_656
Se1 Bi1 Se3 91.85(3) 5_646 5_656
Se1 Bi1 Se3 91.84(3) . .
Se1 Bi1 Se3 91.85(3) 1_565 .
Se1 Bi1 Se3 88.15(3) 1_565 5_656
Se1 Bi1 Se3 88.15(3) 5_656 .
Se1 Bi1 Se3 88.15(3) 5_646 .
Se1 Bi1 Se3 91.85(3) 5_656 5_656
Se3 Bi1 Se3 180.0 . 5_656
Se1 Bi2 Se1 88.50(3) . 7_646
Se1 Bi2 Se1 88.50(3) . 7_636
Se1 Bi2 Se1 85.21(3) 7_646 7_636
Se3 Bi2 Se1 92.29(3) . .
Se3 Bi2 Se1 175.27(3) . 7_636
Se3 Bi2 Se1 90.15(2) 1_545 7_636
Se3 Bi2 Se1 92.29(3) 1_545 .
Se3 Bi2 Se1 175.27(3) 1_545 7_646
Se3 Bi2 Se1 90.15(2) . 7_646
Se3 Bi2 Se3 94.48(4) . 1_545
Se3 Bi2 Se4 92.64(3) 1_545 .
Se3 Bi2 Se4 92.64(3) . .
Se4 Bi2 Se1 86.15(3) . 7_636
Se4 Bi2 Se1 86.15(3) . 7_646
Se4 Bi2 Se1 172.74(4) . .
Se2 Bi3 Se2 84.10(3) 7_625 7_635
Se2 Bi3 Se2 81.18(3) . 7_635
Se2 Bi3 Se2 81.18(3) . 7_625
Se2 Bi3 Se4 85.53(3) . .
Se2 Bi3 Se4 85.53(3) . 1_545
Se4 Bi3 Se2 166.08(4) . 7_625
Se4 Bi3 Se2 89.78(2) 1_545 7_625
Se4 Bi3 Se2 166.08(4) 1_545 7_635
Se4 Bi3 Se2 89.78(2) . 7_635
Se4 Bi3 Se4 93.34(4) 1_545 .
Se2 Sn1 Se2 89.05(3) 1_565 5_645
Se2 Sn1 Se2 89.05(3) 5_635 .
Se2 Sn1 Se2 90.95(3) 5_635 5_645
Se2 Sn1 Se2 90.95(3) 1_565 .
Se2 Sn1 Se2 180.0 5_645 .
Se2 Sn1 Se2 180.00(4) 5_635 1_565
Se4 Sn1 Se2 95.07(3) 5_645 1_565
Se4 Sn1 Se2 84.93(3) 5_645 5_635
Se4 Sn1 Se2 95.07(3) . 5_635
Se4 Sn1 Se2 84.93(3) . 1_565
Se4 Sn1 Se2 84.93(3) 5_645 5_645
Se4 Sn1 Se2 95.07(3) 5_645 .
Se4 Sn1 Se2 84.93(3) . .
Se4 Sn1 Se2 95.07(3) . 5_645
Se4 Sn1 Se4 180.0 5_645 .
Bi1 Se1 Bi1 90.65(3) 1_545 .
Bi1 Se1 Bi2 92.026(7) . 7_646
Bi1 Se1 Bi2 176.48(4) . 7_636
Bi1 Se1 Bi2 92.026(7) 1_545 7_636
Bi1 Se1 Bi2 86.40(3) . .
Bi1 Se1 Bi2 176.48(4) 1_545 7_646
Bi1 Se1 Bi2 86.40(3) 1_545 .
Bi1 Se1 Cd2 176.48(4) 1_545 7_646
Bi1 Se1 Cd2 176.48(4) . 7_636
Bi1 Se1 Cd2 92.026(7) 1_545 7_636
Bi1 Se1 Cd2 92.026(7) . 7_646
Cd0A Se1 Bi1 0.0 1_545 1_545
Cd0A Se1 Bi1 90.7 1_545 .
Cd0A Se1 Bi2 92.026(7) 1_545 7_636
Cd0A Se1 Bi2 86.40(3) 1_545 .
Cd0A Se1 Bi2 176.48(4) 1_545 7_646
Cd0A Se1 Cd2 176.48(4) 1_545 7_646
Cd0A Se1 Cd2 92.026(7) 1_545 7_636
Bi2 Se1 Bi2 91.50(3) . 7_646
Bi2 Se1 Bi2 91.50(3) . 7_636
Bi2 Se1 Bi2 85.21(3) 7_646 7_636
Bi2 Se1 Cd2 91.5 . 7_636
Bi2 Se1 Cd2 85.21(3) 7_646 7_636
Bi2 Se1 Cd2 91.5 . 7_646
Bi2 Se1 Cd2 0.00(2) 7_636 7_636
Cd2 Se1 Bi2 85.2 7_646 7_636
Cd2 Se1 Bi2 0.0 7_646 7_646
Cd2 Se1 Cd2 85.21(3) 7_646 7_636
Bi3 Se2 Bi3 98.82(3) . 7_625
Bi3 Se2 Bi3 84.10(3) 7_625 7_635
Bi3 Se2 Bi3 98.82(3) . 7_635
Bi3 Se2 Cd3 98.8 . 7_625
Bi3 Se2 Cd3 98.8 . 7_635
Bi3 Se2 Cd3 0.00(2) 7_635 7_635
Bi3 Se2 Cd3 84.10(3) 7_625 7_635
Bi3 Se2 Cd3 0.00(2) 7_625 7_625
Bi3 Se2 Sn1 93.77(3) . .
Bi3 Se2 Sn1 93.77(3) . 1_545
Cd3 Se2 Bi3 84.1 7_625 7_635
Cd3 Se2 Cd3 84.10(3) 7_625 7_635
Sn1 Se2 Bi3 167.08(4) . 7_625
Sn1 Se2 Bi3 91.128(10) . 7_635
Sn1 Se2 Bi3 167.08(4) 1_545 7_635
Sn1 Se2 Bi3 91.128(10) 1_545 7_625
Sn1 Se2 Cd3 167.08(4) . 7_625
Sn1 Se2 Cd3 91.128(10) . 7_635
Sn1 Se2 Cd3 167.08(4) 1_545 7_635
Sn1 Se2 Cd3 91.128(10) 1_545 7_625
Sn1 Se2 Sn1 90.95(3) 1_545 .
Bi2 Se3 Bi1 89.41(3) . .
Bi2 Se3 Bi1 89.41(3) 1_565 .
Bi2 Se3 Bi2 94.48(4) . 1_565
Bi2 Se3 Cd2 94.5 . 1_565
Cd2 Se3 Bi1 89.41(3) 1_565 .
Cd2 Se3 Bi2 0.0 1_565 1_565
Bi3 Se4 Bi2 119.11(3) . .
Bi3 Se4 Bi2 119.11(3) 1_565 .
Bi3 Se4 Bi3 93.34(4) . 1_565
Bi3 Se4 Cd3 93.3 . 1_565
Cd3 Se4 Bi2 119.11(3) 1_565 .
Cd3 Se4 Bi3 0.0 1_565 1_565
Sn1 Se4 Bi2 126.47(5) . .
Sn1 Se4 Bi3 95.74(3) . 1_565
Sn1 Se4 Bi3 95.74(3) . .
Sn1 Se4 Cd3 95.74(3) . 1_565

loop_
_geom_bond_atom_site_label_1
_geom_bond_atom_site_label_2
_geom_bond_distance
_geom_bond_site_symmetry_2
Bi1 Se1 2.9199(8) 5_646
Bi1 Se1 2.9199(8) 5_656
Bi1 Se1 2.9199(8) 1_565
Bi1 Se1 2.9199(8) .
Bi1 Se3 2.9312(11) .
Bi1 Se3 2.9312(11) 5_656
Bi2 Se1 2.9990(13) .
Bi2 Se1 3.0674(9) 7_636
Bi2 Se1 3.0674(9) 7_646
Bi2 Se3 2.8281(9) .
Bi2 Se3 2.8281(9) 1_545
Bi2 Se4 2.9038(13) .
Bi3 Se2 3.1001(9) 7_635
Bi3 Se2 2.7093(13) .
Bi3 Se2 3.1001(9) 7_625
Bi3 Se4 2.8545(10) 1_545
Bi3 Se4 2.8545(10) .
Sn1 Se2 2.9125(8) 5_645
Sn1 Se2 2.9125(8) .
Sn1 Se2 2.9125(8) 1_565
Sn1 Se2 2.9125(8) 5_635
Sn1 Se4 2.6798(13) 5_645
Sn1 Se4 2.6798(13) .
Se1 Bi1 2.9199(8) 1_545
Se1 Cd0A 2.9199(8) 1_545
Se1 Bi2 3.0673(9) 7_636
Se1 Bi2 3.0673(9) 7_646
Se1 Cd2 3.0673(9) 7_646
Se1 Cd2 3.0673(9) 7_636
Se2 Bi3 3.1001(9) 7_635
Se2 Bi3 3.1001(9) 7_625
Se2 Cd3 3.1001(9) 7_625
Se2 Cd3 3.1001(9) 7_635
Se2 Sn1 2.9125(8) 1_545
Se3 Bi2 2.8281(9) 1_565
Se3 Cd2 2.8281(9) 1_565
Se4 Bi3 2.8545(10) 1_565
Se4 Cd3 2.8545(10) 1_565
